data_2230183
loop_
_publ_author_name
'Djamel, Daoud'
'Tahar, Douadi'
'Djahida, Haffar'
'Hanane, Hammani'
'Salah, Chafaa'

_publ_section_title
;
 4,4'-Oxybis{<i>N</i>-[(<i>E</i>)-quinolin-2-ylmethylidene]aniline}
;
_journal_coeditor_code XU5181
_journal_issue 5
_journal_name_full 'Acta Crystallographica Section E'
_journal_page_first o1119
_journal_page_last o1120
_journal_paper_doi 10.1107/S1600536811012955
_journal_volume 67
_journal_year 2011
_chemical_formula_iupac 'C32 H22 N4 O'
_chemical_formula_moiety 'C32 H22 N4 O'
_chemical_formula_sum 'C32 H22 N4 O'
_chemical_formula_weight 478.54
_chemical_melting_point 491
_chemical_name_systematic
;
4,4'-Oxybis{<i>N</i>-[(<i>E</i>)-quinolin-2-ylmethylidene]aniline}
;
_space_group_crystal_system monoclinic
_space_group_IT_number 14
_space_group_name_Hall '-P 2yn'
_space_group_name_H-M_alt 'P 1 21/n 1'
_symmetry_space_group_name_Hall '-P 2yn'
_symmetry_space_group_name_H-M 'P 1 21/n 1'
_atom_sites_solution_hydrogens geom
_atom_sites_solution_primary direct
_atom_sites_solution_secondary difmap
_audit_conform_dict_name cif_core.dic
_audit_conform_dict_version 2.3
_audit_creation_method 'WinGX routine CIF_UPDATE'
_cell_angle_alpha 90
_cell_angle_beta 92.8390(10)
_cell_angle_gamma 90
_cell_formula_units_Z 4
_cell_length_a 17.4533(7)
_cell_length_b 5.0836(2)
_cell_length_c 26.8170(10)
_cell_measurement_reflns_used 5947
_cell_measurement_temperature 293(2)
_cell_measurement_theta_max 27.43
_cell_measurement_theta_min 2.34
_cell_volume 2376.43(16)
_computing_cell_refinement 'SAINT (Bruker, 2002)'
_computing_data_collection 'APEX2 (Bruker, 2002)'
_computing_data_reduction 'SAINT (Bruker, 2002)'
_computing_molecular_graphics 'ORTEP-3 for Windows (Farrugia, 1997)'
_computing_publication_material 'WinGX (Farrugia, 1999)'
_computing_structure_refinement 'SHELXL97 (Sheldrick, 2008)'
_computing_structure_solution 'SHELXS97 (Sheldrick, 2008)'
_diffrn_ambient_temperature 293(2)
_diffrn_measured_fraction_theta_full 1
_diffrn_measured_fraction_theta_max 1
_diffrn_measurement_device_type 'Bruker APEXII'
_diffrn_measurement_method 'CCD rotation images, thick slices'
_diffrn_radiation_monochromator graphite
_diffrn_radiation_type MoK\a
_diffrn_radiation_wavelength 0.71073
_diffrn_reflns_av_R_equivalents 0.0351
_diffrn_reflns_limit_h_max 22
_diffrn_reflns_limit_h_min -22
_diffrn_reflns_limit_k_max 6
_diffrn_reflns_limit_k_min -6
_diffrn_reflns_limit_l_max 34
_diffrn_reflns_limit_l_min -34
_diffrn_reflns_number 20425
_diffrn_reflns_theta_full 27.49
_diffrn_reflns_theta_max 27.49
_diffrn_reflns_theta_min 1.36
_exptl_absorpt_coefficient_mu 0.083
_exptl_absorpt_correction_type none
_exptl_crystal_colour colourless
_exptl_crystal_density_diffrn 1.338
_exptl_crystal_density_method 'not measured'
_exptl_crystal_description needle
_exptl_crystal_F_000 1000
_exptl_crystal_size_max 0.25
_exptl_crystal_size_mid 0.05
_exptl_crystal_size_min 0.05
_refine_diff_density_max 0.309
_refine_diff_density_min -0.299
_refine_ls_extinction_method none
_refine_ls_goodness_of_fit_ref 1.1
_refine_ls_hydrogen_treatment constr
_refine_ls_matrix_type full
_refine_ls_number_parameters 334
_refine_ls_number_reflns 5473
_refine_ls_number_restraints 0
_refine_ls_restrained_S_all 1.1
_refine_ls_R_factor_all 0.0628
_refine_ls_R_factor_gt 0.0418
_refine_ls_shift/su_max 0
_refine_ls_shift/su_mean 0
_refine_ls_structure_factor_coef Fsqd
_refine_ls_weighting_details 'calc w=1/[\s^2^(Fo^2^)+(0.0834P)^2^+0.4121P] where P=(Fo^2^+2Fc^2^)/3'
_refine_ls_weighting_scheme calc
_refine_ls_wR_factor_gt 0.1183
_refine_ls_wR_factor_ref 0.1499
_reflns_number_gt 4143
_reflns_number_total 5473
_reflns_threshold_expression >2sigma(I)
_cod_data_source_file xu5181.cif
_cod_data_source_block I
_cod_database_code 2230183
_cod_database_fobs_code 2230183

loop_
_symmetry_equiv_pos_as_xyz
'x, y, z'
'-x+1/2, y+1/2, -z+1/2'
'-x, -y, -z'
'x-1/2, -y-1/2, z-1/2'

loop_
_atom_site_type_symbol
_atom_site_label
_atom_site_fract_x
_atom_site_fract_y
_atom_site_fract_z
_atom_site_U_iso_or_equiv
_atom_site_adp_type
_atom_site_calc_flag
_atom_site_refinement_flags
_atom_site_occupancy
_atom_site_disorder_assembly
_atom_site_disorder_group
N N1 0.44063(7) 0.2230(2) 0.11249(4) 0.0237(3) Uani d . 1 . .
N N4 0.57723(7) -0.2658(2) 0.14573(4) 0.0227(3) Uani d . 1 . .
O O1 0.32016(6) 0.7878(2) -0.05150(4) 0.0302(3) Uani d . 1 . .
C C25 0.49844(8) 0.0726(3) 0.11071(5) 0.0239(3) Uani d . 1 . .
H H25 0.5257 0.0662 0.0818 0.029 Uiso calc R 1 . .
N N3 -0.04347(7) 1.8407(3) -0.14217(5) 0.0282(3) Uani d . 1 . .
C C26 0.52279(8) -0.0916(3) 0.15378(5) 0.0221(3) Uani d . 1 . .
N N2 0.04205(8) 1.3301(3) -0.06988(5) 0.0294(3) Uani d . 1 . .
C C30 0.60189(8) -0.4232(3) 0.18480(5) 0.0220(3) Uani d . 1 . .
C C14 0.25109(8) 0.9214(3) -0.05263(5) 0.0242(3) Uani d . 1 . .
C C22 0.39182(8) 0.4332(3) -0.01897(5) 0.0250(3) Uani d . 1 . .
H H22 0.3994 0.382 -0.0517 0.03 Uiso calc R 1 . .
C C21 0.42483(8) 0.2911(3) 0.02053(5) 0.0250(3) Uani d . 1 . .
H H21 0.4545 0.144 0.0143 0.03 Uiso calc R 1 . .
C C18 0.33675(9) 0.7328(3) 0.03893(6) 0.0259(3) Uani d . 1 . .
H H18 0.3079 0.8823 0.045 0.031 Uiso calc R 1 . .
C C11 0.11440(9) 1.2017(3) -0.06541(5) 0.0258(3) Uani d . 1 . .
C C9 -0.04232(9) 1.6533(3) -0.10785(5) 0.0263(3) Uani d . 1 . .
C C13 0.24528(9) 1.1256(3) -0.08705(6) 0.0271(3) Uani d . 1 . .
H H13 0.2869 1.1686 -0.1058 0.033 Uiso calc R 1 . .
C C6 -0.18146(9) 1.8825(3) -0.13310(6) 0.0269(3) Uani d . 1 . .
C C12 0.17775(9) 1.2639(3) -0.09323(6) 0.0304(4) Uani d . 1 . .
H H12 0.1741 1.4008 -0.1162 0.036 Uiso calc R 1 . .
C C20 0.41394(8) 0.3668(3) 0.06980(5) 0.0216(3) Uani d . 1 . .
C C16 0.12138(9) 0.9950(3) -0.03153(6) 0.0281(3) Uani d . 1 . .
H H16 0.0798 0.9508 -0.0128 0.034 Uiso calc R 1 . .
C C17 0.34752(8) 0.6517(3) -0.00961(5) 0.0234(3) Uani d . 1 . .
C C29 0.57228(8) -0.4008(3) 0.23301(5) 0.0235(3) Uani d . 1 . .
C C10 0.03217(9) 1.5231(3) -0.09934(6) 0.0298(3) Uani d . 1 . .
H H10 0.0738 1.5847 -0.1163 0.036 Uiso calc R 1 . .
C C31 0.65914(9) -0.6133(3) 0.17642(6) 0.0264(3) Uani d . 1 . .
H H31 0.6786 -0.6303 0.1449 0.032 Uiso calc R 1 . .
C C19 0.36957(8) 0.5879(3) 0.07820(5) 0.0247(3) Uani d . 1 . .
H H19 0.3618 0.6396 0.1108 0.03 Uiso calc R 1 . .
C C34 0.60200(9) -0.5671(3) 0.27190(6) 0.0278(3) Uani d . 1 . .
H H34 0.5836 -0.5531 0.3038 0.033 Uiso calc R 1 . .
C C28 0.51373(9) -0.2130(3) 0.23956(6) 0.0269(3) Uani d . 1 . .
H H28 0.4925 -0.1939 0.2705 0.032 Uiso calc R 1 . .
C C1 -0.11244(9) 1.9575(3) -0.15479(5) 0.0260(3) Uani d . 1 . .
C C33 0.65745(9) -0.7475(3) 0.26262(6) 0.0311(4) Uani d . 1 . .
H H33 0.6767 -0.8554 0.2883 0.037 Uiso calc R 1 . .
C C27 0.48872(9) -0.0606(3) 0.20035(5) 0.0258(3) Uani d . 1 . .
H H27 0.4499 0.062 0.204 0.031 Uiso calc R 1 . .
C C15 0.18910(9) 0.8532(3) -0.02517(6) 0.0290(3) Uani d . 1 . .
H H15 0.1928 0.7139 -0.0027 0.035 Uiso calc R 1 . .
C C5 -0.25113(9) 2.0034(3) -0.15027(6) 0.0315(4) Uani d . 1 . .
H H5 -0.2971 1.9519 -0.1371 0.038 Uiso calc R 1 . .
C C32 0.68574(9) -0.7717(3) 0.21458(6) 0.0300(4) Uani d . 1 . .
H H32 0.723 -0.8972 0.2088 0.036 Uiso calc R 1 . .
C C7 -0.17651(9) 1.6876(3) -0.09530(6) 0.0345(4) Uani d . 1 . .
H H7 -0.2201 1.6375 -0.0792 0.041 Uiso calc R 1 . .
C C8 -0.10793(10) 1.5743(3) -0.08275(6) 0.0337(4) Uani d . 1 . .
H H8 -0.1041 1.4464 -0.058 0.04 Uiso calc R 1 . .
C C4 -0.25106(10) 2.1942(4) -0.18585(6) 0.0369(4) Uani d . 1 . .
H H4 -0.297 2.2737 -0.1966 0.044 Uiso calc R 1 . .
C C2 -0.11438(10) 2.1559(3) -0.19178(6) 0.0364(4) Uani d . 1 . .
H H2 -0.0692 2.207 -0.2061 0.044 Uiso calc R 1 . .
C C3 -0.18194(11) 2.2725(4) -0.20663(6) 0.0400(4) Uani d . 1 . .
H H3 -0.1825 2.4047 -0.2306 0.048 Uiso calc R 1 . .

loop_
_atom_site_aniso_label
_atom_site_aniso_U_11
_atom_site_aniso_U_22
_atom_site_aniso_U_33
_atom_site_aniso_U_12
_atom_site_aniso_U_13
_atom_site_aniso_U_23
N1 0.0243(6) 0.0236(6) 0.0232(6) 0.0024(5) -0.0005(5) 0.0004(5)
N4 0.0221(6) 0.0231(6) 0.0229(6) 0.0018(5) 0.0005(5) 0.0003(5)
O1 0.0309(6) 0.0349(6) 0.0252(5) 0.0122(5) 0.0048(4) 0.0085(5)
C25 0.0242(7) 0.0250(7) 0.0226(7) 0.0017(6) 0.0025(6) 0.0008(6)
N3 0.0258(7) 0.0310(7) 0.0280(7) 0.0043(5) 0.0030(5) 0.0047(5)
C26 0.0203(7) 0.0224(7) 0.0234(7) -0.0010(6) 0.0000(5) 0.0003(6)
N2 0.0285(7) 0.0292(7) 0.0304(7) 0.0052(6) 0.0017(5) 0.0042(6)
C30 0.0205(7) 0.0206(7) 0.0247(7) -0.0018(6) -0.0021(5) 0.0005(5)
C14 0.0255(7) 0.0241(7) 0.0228(7) 0.0043(6) -0.0008(6) -0.0010(6)
C22 0.0237(7) 0.0290(8) 0.0224(7) 0.0025(6) 0.0027(6) -0.0012(6)
C21 0.0235(7) 0.0236(7) 0.0279(7) 0.0065(6) 0.0022(6) -0.0018(6)
C18 0.0273(8) 0.0205(7) 0.0299(8) 0.0053(6) 0.0031(6) -0.0003(6)
C11 0.0259(8) 0.0257(7) 0.0255(7) 0.0023(6) -0.0012(6) 0.0002(6)
C9 0.0282(8) 0.0269(8) 0.0239(7) 0.0035(6) 0.0017(6) 0.0011(6)
C13 0.0269(8) 0.0304(8) 0.0243(7) 0.0027(6) 0.0038(6) 0.0042(6)
C6 0.0275(8) 0.0260(7) 0.0273(7) 0.0022(6) 0.0017(6) -0.0055(6)
C12 0.0334(9) 0.0290(8) 0.0288(8) 0.0052(7) 0.0020(6) 0.0085(6)
C20 0.0195(7) 0.0211(7) 0.0242(7) 0.0004(6) 0.0009(5) 0.0016(5)
C16 0.0270(8) 0.0285(8) 0.0289(8) 0.0007(6) 0.0032(6) 0.0040(6)
C17 0.0216(7) 0.0238(7) 0.0248(7) 0.0011(6) 0.0007(5) 0.0051(6)
C29 0.0234(7) 0.0222(7) 0.0246(7) -0.0041(6) -0.0015(6) 0.0002(6)
C10 0.0263(8) 0.0336(8) 0.0297(8) 0.0025(7) 0.0027(6) 0.0050(7)
C31 0.0260(7) 0.0262(7) 0.0271(7) 0.0012(6) 0.0014(6) -0.0007(6)
C19 0.0262(7) 0.0245(7) 0.0235(7) 0.0018(6) 0.0024(6) -0.0025(6)
C34 0.0302(8) 0.0290(8) 0.0237(7) -0.0046(6) -0.0030(6) 0.0028(6)
C28 0.0291(8) 0.0295(8) 0.0223(7) 0.0003(6) 0.0043(6) -0.0020(6)
C1 0.0280(8) 0.0276(7) 0.0226(7) 0.0038(6) 0.0015(6) -0.0011(6)
C33 0.0318(8) 0.0283(8) 0.0322(8) -0.0019(7) -0.0090(6) 0.0072(6)
C27 0.0246(7) 0.0260(7) 0.0269(7) 0.0036(6) 0.0025(6) -0.0019(6)
C15 0.0299(8) 0.0271(8) 0.0301(8) 0.0029(7) 0.0019(6) 0.0092(6)
C5 0.0255(8) 0.0334(8) 0.0359(8) 0.0066(7) 0.0033(6) -0.0085(7)
C32 0.0261(8) 0.0252(8) 0.0380(9) 0.0036(6) -0.0047(7) 0.0002(6)
C7 0.0284(8) 0.0351(9) 0.0410(9) 0.0015(7) 0.0128(7) 0.0036(7)
C8 0.0348(9) 0.0325(8) 0.0345(8) 0.0055(7) 0.0088(7) 0.0111(7)
C4 0.0349(9) 0.0431(10) 0.0317(8) 0.0172(8) -0.0071(7) -0.0092(7)
C2 0.0368(9) 0.0402(9) 0.0328(8) 0.0088(8) 0.0081(7) 0.0092(7)
C3 0.0486(11) 0.0412(10) 0.0302(8) 0.0152(8) 0.0012(7) 0.0089(7)

loop_
_atom_type_symbol
_atom_type_description
_atom_type_scat_dispersion_real
_atom_type_scat_dispersion_imag
_atom_type_scat_source
C C 0.0033 0.0016 'International Tables Vol C Tables 4.2.6.8 and 6.1.1.4'
H H 0 0 'International Tables Vol C Tables 4.2.6.8 and 6.1.1.4'
N N 0.0061 0.0033 'International Tables Vol C Tables 4.2.6.8 and 6.1.1.4'
O O 0.0106 0.006 'International Tables Vol C Tables 4.2.6.8 and 6.1.1.4'

loop_
_geom_angle_atom_site_label_1
_geom_angle_atom_site_label_2
_geom_angle_atom_site_label_3
_geom_angle_site_symmetry_1
_geom_angle_site_symmetry_3
_geom_angle
_geom_angle_publ_flag
C25 N1 C20 . . 120.70(13) ?
C26 N4 C30 . . 117.80(12) ?
C14 O1 C17 . . 121.91(11) ?
N1 C25 C26 . . 120.80(13) ?
N1 C25 H25 . . 119.6 ?
C26 C25 H25 . . 119.6 ?
C9 N3 C1 . . 117.82(13) ?
N4 C26 C27 . . 123.60(13) ?
N4 C26 C25 . . 115.68(13) ?
C27 C26 C25 . . 120.72(13) ?
C10 N2 C11 . . 120.10(14) ?
N4 C30 C31 . . 118.33(13) ?
N4 C30 C29 . . 122.30(13) ?
C31 C30 C29 . . 119.37(13) ?
C15 C14 O1 . . 124.71(13) ?
C15 C14 C13 . . 120.53(14) ?
O1 C14 C13 . . 114.60(13) ?
C17 C22 C21 . . 119.69(13) ?
C17 C22 H22 . . 120.2 ?
C21 C22 H22 . . 120.2 ?
C22 C21 C20 . . 120.59(13) ?
C22 C21 H21 . . 119.7 ?
C20 C21 H21 . . 119.7 ?
C19 C18 C17 . . 119.01(13) ?
C19 C18 H18 . . 120.5 ?
C17 C18 H18 . . 120.5 ?
C16 C11 C12 . . 118.21(14) ?
C16 C11 N2 . . 116.80(14) ?
C12 C11 N2 . . 124.97(14) ?
N3 C9 C8 . . 123.37(14) ?
N3 C9 C10 . . 114.56(14) ?
C8 C9 C10 . . 122.00(14) ?
C12 C13 C14 . . 119.72(14) ?
C12 C13 H13 . . 120.1 ?
C14 C13 H13 . . 120.1 ?
C1 C6 C7 . . 117.34(14) ?
C1 C6 C5 . . 118.88(14) ?
C7 C6 C5 . . 123.78(15) ?
C13 C12 C11 . . 121.00(14) ?
C13 C12 H12 . . 119.5 ?
C11 C12 H12 . . 119.5 ?
C19 C20 C21 . . 118.61(13) ?
C19 C20 N1 . . 116.72(13) ?
C21 C20 N1 . . 124.52(13) ?
C15 C16 C11 . . 121.29(14) ?
C15 C16 H16 . . 119.4 ?
C11 C16 H16 . . 119.4 ?
C22 C17 O1 . . 115.31(13) ?
C22 C17 C18 . . 120.79(13) ?
O1 C17 C18 . . 123.77(13) ?
C28 C29 C30 . . 117.68(13) ?
C28 C29 C34 . . 123.35(14) ?
C30 C29 C34 . . 118.97(14) ?
N2 C10 C9 . . 122.63(15) ?
N2 C10 H10 . . 118.7 ?
C9 C10 H10 . . 118.7 ?
C32 C31 C30 . . 120.01(14) ?
C32 C31 H31 . . 120 ?
C30 C31 H31 . . 120 ?
C18 C19 C20 . . 121.29(13) ?
C18 C19 H19 . . 119.4 ?
C20 C19 H19 . . 119.4 ?
C33 C34 C29 . . 120.17(14) ?
C33 C34 H34 . . 119.9 ?
C29 C34 H34 . . 119.9 ?
C27 C28 C29 . . 119.59(14) ?
C27 C28 H28 . . 120.2 ?
C29 C28 H28 . . 120.2 ?
N3 C1 C2 . . 118.23(14) ?
N3 C1 C6 . . 122.47(14) ?
C2 C1 C6 . . 119.28(14) ?
C34 C33 C32 . . 120.64(14) ?
C34 C33 H33 . . 119.7 ?
C32 C33 H33 . . 119.7 ?
C28 C27 C26 . . 119.00(14) ?
C28 C27 H27 . . 120.5 ?
C26 C27 H27 . . 120.5 ?
C14 C15 C16 . . 119.23(14) ?
C14 C15 H15 . . 120.4 ?
C16 C15 H15 . . 120.4 ?
C4 C5 C6 . . 120.38(16) ?
C4 C5 H5 . . 119.8 ?
C6 C5 H5 . . 119.8 ?
C31 C32 C33 . . 120.83(15) ?
C31 C32 H32 . . 119.6 ?
C33 C32 H32 . . 119.6 ?
C8 C7 C6 . . 119.76(15) ?
C8 C7 H7 . . 120.1 ?
C6 C7 H7 . . 120.1 ?
C7 C8 C9 . . 119.14(15) ?
C7 C8 H8 . . 120.4 ?
C9 C8 H8 . . 120.4 ?
C5 C4 C3 . . 120.57(15) ?
C5 C4 H4 . . 119.7 ?
C3 C4 H4 . . 119.7 ?
C3 C2 C1 . . 120.41(16) ?
C3 C2 H2 . . 119.8 ?
C1 C2 H2 . . 119.8 ?
C2 C3 C4 . . 120.44(16) ?
C2 C3 H3 . . 119.8 ?
C4 C3 H3 . . 119.8 ?

loop_
_geom_bond_atom_site_label_1
_geom_bond_atom_site_label_2
_geom_bond_site_symmetry_2
_geom_bond_distance
_geom_bond_publ_flag
N1 C25 . 1.2686(18) ?
N1 C20 . 1.4177(18) ?
N4 C26 . 1.3241(18) ?
N4 C30 . 1.3706(18) ?
O1 C14 . 1.3828(18) ?
O1 C17 . 1.3841(17) ?
C25 C26 . 1.471(2) ?
C25 H25 . 0.93 ?
N3 C9 . 1.3240(19) ?
N3 C1 . 1.3697(19) ?
C26 C27 . 1.418(2) ?
N2 C10 . 1.266(2) ?
N2 C11 . 1.4213(19) ?
C30 C31 . 1.416(2) ?
C30 C29 . 1.420(2) ?
C14 C15 . 1.383(2) ?
C14 C13 . 1.389(2) ?
C22 C17 . 1.384(2) ?
C22 C21 . 1.384(2) ?
C22 H22 . 0.93 ?
C21 C20 . 1.398(2) ?
C21 H21 . 0.93 ?
C18 C19 . 1.386(2) ?
C18 C17 . 1.387(2) ?
C18 H18 . 0.93 ?
C11 C16 . 1.391(2) ?
C11 C12 . 1.400(2) ?
C9 C8 . 1.415(2) ?
C9 C10 . 1.467(2) ?
C13 C12 . 1.375(2) ?
C13 H13 . 0.93 ?
C6 C1 . 1.416(2) ?
C6 C7 . 1.417(2) ?
C6 C5 . 1.419(2) ?
C12 H12 . 0.93 ?
C20 C19 . 1.389(2) ?
C16 C15 . 1.388(2) ?
C16 H16 . 0.93 ?
C29 C28 . 1.416(2) ?
C29 C34 . 1.421(2) ?
C10 H10 . 0.93 ?
C31 C32 . 1.365(2) ?
C31 H31 . 0.93 ?
C19 H19 . 0.93 ?
C34 C33 . 1.365(2) ?
C34 H34 . 0.93 ?
C28 C27 . 1.361(2) ?
C28 H28 . 0.93 ?
C1 C2 . 1.414(2) ?
C33 C32 . 1.408(2) ?
C33 H33 . 0.93 ?
C27 H27 . 0.93 ?
C15 H15 . 0.93 ?
C5 C4 . 1.361(2) ?
C5 H5 . 0.93 ?
C32 H32 . 0.93 ?
C7 C8 . 1.355(2) ?
C7 H7 . 0.93 ?
C8 H8 . 0.93 ?
C4 C3 . 1.411(3) ?
C4 H4 . 0.93 ?
C2 C3 . 1.362(2) ?
C2 H2 . 0.93 ?
C3 H3 . 0.93 ?

loop_
_geom_hbond_atom_site_label_D
_geom_hbond_atom_site_label_H
_geom_hbond_atom_site_label_A
_geom_hbond_site_symmetry_A
_geom_hbond_distance_DH
_geom_hbond_distance_HA
_geom_hbond_distance_DA
_geom_hbond_angle_DHA
C28 H28 N3 4_676 0.93 2.57 3.434(2) 156

loop_
_cod_related_entry_id
_cod_related_entry_database
_cod_related_entry_code
1 ChemSpider 30656673
